data_7130589
loop_
_publ_author_name
'Zhao, Xiaolei'
'Yan, Chenxu'
'Qiu, Wanshan'
'Yu, Tao'
'Wang, Wujin'
'Zhu, Weihong'

_publ_section_title
;
 A pH-activated fluorescence probe via transformation of azo and hydrazone
 forms for lysosomal pH imaging
;
_journal_name_full 'Chemical Communications'
_journal_paper_doi 10.1039/D2CC03999K
_journal_year 2022
_chemical_formula_moiety 'C18 H18 Cl3 N5 O4 S'
_chemical_formula_sum 'C18 H18 Cl3 N5 O4 S'
_chemical_formula_weight 506.78
_space_group_crystal_system triclinic
_space_group_IT_number 2
_space_group_name_Hall '-P 1'
_space_group_name_H-M_alt 'P -1'
_atom_sites_solution_hydrogens mixed
_atom_sites_solution_primary direct
_atom_sites_solution_secondary difmap
_audit_creation_method SHELXL-2014/7
_audit_update_record
;
2022-04-27 deposited with the CCDC.	2022-08-22 downloaded from the CCDC.
;
_cell_angle_alpha 79.176(3)
_cell_angle_beta 77.012(3)
_cell_angle_gamma 75.686(3)
_cell_formula_units_Z 2
_cell_length_a 8.0328(6)
_cell_length_b 10.5896(10)
_cell_length_c 14.2584(10)
_cell_measurement_reflns_used 3013
_cell_measurement_temperature 296(2)
_cell_measurement_theta_max 27.294
_cell_measurement_theta_min 2.654
_cell_volume 1133.87(16)
_computing_cell_refinement SMART
_computing_data_collection 'SMART (BRUKER 2000)'
_computing_data_reduction 'SAINT (BRUKER 2000)'
_computing_molecular_graphics 'SHELXL-2014/7 (Sheldrick, 2014)'
_computing_publication_material 'SHELXL-2014/7 (Sheldrick, 2014)'
_computing_structure_refinement 'SHELXL-2014/7 (Sheldrick, 2014)'
_computing_structure_solution 'SHELXTL (BRUKER 2000)'
_diffrn_ambient_temperature 296(2)
_diffrn_measured_fraction_theta_full 0.992
_diffrn_measured_fraction_theta_max 0.992
_diffrn_measurement_device_type 'BRUKER Smart Apex CCD area detector'
_diffrn_measurement_method '\f and \w scans'
_diffrn_radiation_type MoK\a
_diffrn_radiation_wavelength 0.71073
_diffrn_reflns_av_R_equivalents 0.0448
_diffrn_reflns_av_unetI/netI 0.0632
_diffrn_reflns_Laue_measured_fraction_full 0.992
_diffrn_reflns_Laue_measured_fraction_max 0.992
_diffrn_reflns_limit_h_max 9
_diffrn_reflns_limit_h_min -9
_diffrn_reflns_limit_k_max 12
_diffrn_reflns_limit_k_min -9
_diffrn_reflns_limit_l_max 16
_diffrn_reflns_limit_l_min -16
_diffrn_reflns_number 8449
_diffrn_reflns_point_group_measured_fraction_full 0.992
_diffrn_reflns_point_group_measured_fraction_max 0.992
_diffrn_reflns_theta_full 24.998
_diffrn_reflns_theta_max 24.998
_diffrn_reflns_theta_min 2.319
_diffrn_source 'fine-focus sealed tube'
_exptl_absorpt_coefficient_mu 0.531
_exptl_absorpt_correction_T_max 0.958
_exptl_absorpt_correction_T_min 0.948
_exptl_absorpt_correction_type 'not measured'
_exptl_absorpt_process_details 'SADABS, Bruker(2000)'
_exptl_crystal_colour red
_exptl_crystal_density_diffrn 1.484
_exptl_crystal_density_method 'not measured'
_exptl_crystal_description needle
_exptl_crystal_F_000 520
_exptl_crystal_size_max 0.100
_exptl_crystal_size_mid 0.090
_exptl_crystal_size_min 0.080
_refine_diff_density_max 1.003
_refine_diff_density_min -0.919
_refine_diff_density_rms 0.076
_refine_ls_extinction_method none
_refine_ls_goodness_of_fit_ref 1.067
_refine_ls_hydrogen_treatment mixed
_refine_ls_matrix_type full
_refine_ls_number_parameters 288
_refine_ls_number_reflns 3961
_refine_ls_number_restraints 0
_refine_ls_restrained_S_all 1.067
_refine_ls_R_factor_all 0.0904
_refine_ls_R_factor_gt 0.0688
_refine_ls_shift/su_max 0.000
_refine_ls_shift/su_mean 0.000
_refine_ls_structure_factor_coef Fsqd
_refine_ls_weighting_details 'w=1/[\s^2^(Fo^2^)+(0.0767P)^2^+1.8520P] where P=(Fo^2^+2Fc^2^)/3'
_refine_ls_weighting_scheme calc
_refine_ls_wR_factor_gt 0.1726
_refine_ls_wR_factor_ref 0.1867
_reflns_Friedel_coverage 0.000
_reflns_number_gt 2995
_reflns_number_total 3961
_reflns_threshold_expression 'I > 2\s(I)'
_cod_data_source_file d2cc03999k2.cif
_cod_data_source_block 20210120zxl0sb0z_0m
_cod_database_code 7130589
_shelx_shelxl_version_number 2014/7
_shelx_space_group_comment
;
The symmetry employed for this shelxl refinement is uniquely defined
by the following loop, which should always be used as a source of
symmetry information in preference to the above space-group names.
They are only intended as comments.
;
_shelx_estimated_absorpt_t_min 0.949
_shelx_estimated_absorpt_t_max 0.959

loop_
_space_group_symop_operation_xyz
'x, y, z'
'-x, -y, -z'

loop_
_atom_site_label
_atom_site_type_symbol
_atom_site_fract_x
_atom_site_fract_y
_atom_site_fract_z
_atom_site_U_iso_or_equiv
_atom_site_adp_type
_atom_site_occupancy
_atom_site_site_symmetry_order
_atom_site_calc_flag
_atom_site_refinement_flags_posn
_atom_site_refinement_flags_adp
_atom_site_refinement_flags_occupancy
_atom_site_disorder_assembly
_atom_site_disorder_group
C1 C 0.1948(5) 0.4007(4) 0.7108(3) 0.0328(9) Uani 1 1 d . . . . .
C2 C 0.2566(5) 0.5189(4) 0.7121(3) 0.0317(9) Uani 1 1 d . . . . .
C3 C 0.3021(5) 0.6054(4) 0.6235(3) 0.0340(9) Uani 1 1 d . . . . .
C4 C 0.2825(5) 0.5719(4) 0.5394(3) 0.0334(9) Uani 1 1 d . . . . .
C5 C 0.2160(5) 0.4571(4) 0.5351(3) 0.0355(9) Uani 1 1 d . . . . .
C6 C 0.3733(7) 0.7210(5) 0.6270(3) 0.0467(11) Uani 1 1 d . . . . .
H6A H 0.3762 0.7768 0.5655 0.070 Uiso 1 1 calc R U . . .
H6B H 0.4896 0.6914 0.6405 0.070 Uiso 1 1 calc R U . . .
H6C H 0.3000 0.7694 0.6772 0.070 Uiso 1 1 calc R U . . .
C7 C 0.3338(6) 0.6475(4) 0.4470(3) 0.0378(10) Uani 1 1 d . . . . .
C8 C 0.1047(6) 0.2610(4) 0.6211(3) 0.0432(11) Uani 1 1 d . . . . .
H8A H 0.0485 0.2758 0.5653 0.052 Uiso 1 1 calc R U . . .
H8B H 0.0173 0.2482 0.6792 0.052 Uiso 1 1 calc R U . . .
C9 C 0.2473(8) 0.1391(5) 0.6159(4) 0.0657(15) Uani 1 1 d . . . . .
H9A H 0.3279 0.1479 0.5554 0.099 Uiso 1 1 calc R U . . .
H9B H 0.1972 0.0643 0.6203 0.099 Uiso 1 1 calc R U . . .
H9C H 0.3080 0.1271 0.6688 0.099 Uiso 1 1 calc R U . . .
C10 C 0.2541(5) 0.5214(4) 0.9596(3) 0.0310(9) Uani 1 1 d . . . . .
C11 C 0.2196(5) 0.4572(4) 1.0528(3) 0.0307(9) Uani 1 1 d . . . . .
C12 C 0.2495(5) 0.5292(4) 1.1209(3) 0.0313(9) Uani 1 1 d . . . . .
C13 C 0.3040(5) 0.6411(4) 1.0798(3) 0.0324(9) Uani 1 1 d . . . . .
C14 C 0.1635(5) 0.3362(4) 1.0757(3) 0.0364(10) Uani 1 1 d . . . . .
C15 C 0.3437(5) 0.7400(4) 1.1293(3) 0.0363(9) Uani 1 1 d . . . . .
H15 H 0.3994 0.6915 1.1837 0.044 Uiso 1 1 calc R U . . .
C16 C 0.5305(7) 0.8884(5) 1.1017(4) 0.0560(13) Uani 1 1 d . . . . .
H16A H 0.4458 0.9701 1.1037 0.084 Uiso 1 1 calc R U . . .
H16B H 0.6386 0.9037 1.0614 0.084 Uiso 1 1 calc R U . . .
H16C H 0.5494 0.8518 1.1663 0.084 Uiso 1 1 calc R U . . .
C17 C 0.0866(7) 0.9026(5) 1.0995(4) 0.0538(13) Uani 1 1 d . . . . .
H17A H 0.1577 0.9404 1.0429 0.081 Uiso 1 1 calc R U . . .
H17B H 0.0010 0.9715 1.1292 0.081 Uiso 1 1 calc R U . . .
H17C H 0.0286 0.8447 1.0809 0.081 Uiso 1 1 calc R U . . .
C18 C 0.7813(10) 0.9514(7) 0.6981(6) 0.099(2) Uani 1 1 d . . . . .
H18A H 0.7523 1.0464 0.6815 0.119 Uiso 1 1 calc R U . . .
H18B H 0.8305 0.9316 0.7567 0.119 Uiso 1 1 calc R U . . .
Cl1 Cl 0.22507(14) 0.47225(10) 1.24289(7) 0.0398(3) Uani 1 1 d . . . . .
Cl2 Cl 0.5922(3) 0.8920(2) 0.7210(3) 0.1574(13) Uani 1 1 d . . . . .
Cl3 Cl 0.9342(5) 0.8866(5) 0.6064(3) 0.236(2) Uani 1 1 d . . . . .
N1 N 0.1719(4) 0.3775(3) 0.6229(2) 0.0327(8) Uani 1 1 d . . . . .
N2 N 0.3800(5) 0.7064(4) 0.3743(3) 0.0497(10) Uani 1 1 d . . . . .
N3 N 0.2753(4) 0.5536(3) 0.7931(2) 0.0329(8) Uani 1 1 d . . . . .
N4 N 0.2393(5) 0.4798(4) 0.8766(2) 0.0333(8) Uani 1 1 d . . . . .
N5 N 0.1153(6) 0.2394(4) 1.0921(3) 0.0534(10) Uani 1 1 d . . . . .
O1 O 0.1609(4) 0.3229(3) 0.78544(19) 0.0398(7) Uani 1 1 d . . . . .
O2 O 0.2001(4) 0.4299(3) 0.45867(19) 0.0469(8) Uani 1 1 d . . . . .
O3 O 0.4674(4) 0.7985(3) 1.0626(2) 0.0468(8) Uani 1 1 d . . . . .
O4 O 0.1950(4) 0.8298(3) 1.1673(2) 0.0469(8) Uani 1 1 d . . . . .
S1 S 0.32249(14) 0.66404(11) 0.95410(7) 0.0353(3) Uani 1 1 d . . . . .
H4 H 0.209(7) 0.415(5) 0.875(4) 0.053(16) Uiso 1 1 d . . . . .

loop_
_atom_site_aniso_label
_atom_site_aniso_U_11
_atom_site_aniso_U_22
_atom_site_aniso_U_33
_atom_site_aniso_U_23
_atom_site_aniso_U_13
_atom_site_aniso_U_12
C1 0.033(2) 0.041(2) 0.025(2) -0.0100(18) -0.0093(16) -0.0025(17)
C2 0.037(2) 0.038(2) 0.0230(19) -0.0066(17) -0.0101(16) -0.0078(17)
C3 0.038(2) 0.040(2) 0.0235(19) -0.0053(17) -0.0080(16) -0.0066(18)
C4 0.038(2) 0.039(2) 0.0225(19) -0.0013(17) -0.0094(16) -0.0073(18)
C5 0.039(2) 0.044(2) 0.025(2) -0.0079(18) -0.0091(17) -0.0068(18)
C6 0.067(3) 0.047(3) 0.033(2) -0.004(2) -0.011(2) -0.025(2)
C7 0.044(2) 0.045(2) 0.027(2) -0.006(2) -0.0116(18) -0.0089(19)
C8 0.058(3) 0.050(3) 0.031(2) -0.007(2) -0.014(2) -0.023(2)
C9 0.085(4) 0.042(3) 0.080(4) -0.013(3) -0.034(3) -0.011(3)
C10 0.030(2) 0.043(2) 0.0208(19) -0.0098(17) -0.0067(15) -0.0045(17)
C11 0.031(2) 0.037(2) 0.0235(19) -0.0074(16) -0.0070(15) -0.0033(16)
C12 0.033(2) 0.041(2) 0.0194(18) -0.0063(16) -0.0076(15) -0.0039(17)
C13 0.037(2) 0.041(2) 0.0201(18) -0.0080(17) -0.0071(16) -0.0059(17)
C14 0.039(2) 0.043(3) 0.028(2) -0.0083(18) -0.0093(17) -0.0045(19)
C15 0.040(2) 0.044(2) 0.029(2) -0.0064(18) -0.0094(18) -0.0107(19)
C16 0.064(3) 0.057(3) 0.056(3) -0.008(3) -0.015(3) -0.028(3)
C17 0.058(3) 0.045(3) 0.062(3) -0.006(2) -0.024(3) -0.008(2)
C18 0.139(7) 0.063(4) 0.116(6) -0.018(4) -0.068(5) -0.017(4)
Cl1 0.0519(7) 0.0467(6) 0.0198(5) -0.0033(4) -0.0105(4) -0.0061(5)
Cl2 0.1283(19) 0.0924(14) 0.302(4) -0.090(2) -0.127(2) 0.0073(12)
Cl3 0.166(3) 0.365(6) 0.231(4) -0.213(4) -0.027(3) -0.038(3)
N1 0.0410(19) 0.0408(19) 0.0206(16) -0.0079(14) -0.0093(14) -0.0110(15)
N2 0.063(3) 0.059(3) 0.029(2) 0.0019(18) -0.0131(18) -0.019(2)
N3 0.0363(18) 0.043(2) 0.0209(16) -0.0058(14) -0.0067(13) -0.0087(15)
N4 0.040(2) 0.042(2) 0.0217(17) -0.0071(15) -0.0094(14) -0.0108(16)
N5 0.062(3) 0.050(3) 0.053(3) -0.005(2) -0.015(2) -0.018(2)
O1 0.0537(18) 0.0470(18) 0.0243(14) -0.0013(13) -0.0137(13) -0.0183(14)
O2 0.070(2) 0.057(2) 0.0223(14) -0.0090(13) -0.0135(14) -0.0212(16)
O3 0.0546(19) 0.057(2) 0.0363(16) -0.0065(15) -0.0080(14) -0.0270(16)
O4 0.0513(19) 0.0488(19) 0.0439(17) -0.0136(15) -0.0139(14) -0.0070(14)
S1 0.0430(6) 0.0458(6) 0.0207(5) -0.0056(4) -0.0070(4) -0.0144(5)

loop_
_atom_type_symbol
_atom_type_description
_atom_type_scat_dispersion_real
_atom_type_scat_dispersion_imag
_atom_type_scat_source
C C 0.0033 0.0016 'International Tables Vol C Tables 4.2.6.8 and 6.1.1.4'
H H 0.0000 0.0000 'International Tables Vol C Tables 4.2.6.8 and 6.1.1.4'
N N 0.0061 0.0033 'International Tables Vol C Tables 4.2.6.8 and 6.1.1.4'
O O 0.0106 0.0060 'International Tables Vol C Tables 4.2.6.8 and 6.1.1.4'
S S 0.1246 0.1234 'International Tables Vol C Tables 4.2.6.8 and 6.1.1.4'
Cl Cl 0.1484 0.1585 'International Tables Vol C Tables 4.2.6.8 and 6.1.1.4'

loop_
_geom_angle_atom_site_label_1
_geom_angle_atom_site_label_2
_geom_angle_atom_site_label_3
_geom_angle
_geom_angle_site_symmetry_1
_geom_angle_site_symmetry_3
_geom_angle_publ_flag
O1 C1 N1 119.8(4) . . ?
O1 C1 C2 122.3(3) . . ?
N1 C1 C2 117.9(3) . . ?
N3 C2 C3 115.9(4) . . ?
N3 C2 C1 122.8(4) . . ?
C3 C2 C1 121.3(3) . . ?
C4 C3 C2 116.7(4) . . ?
C4 C3 C6 123.4(4) . . ?
C2 C3 C6 119.8(3) . . ?
C3 C4 C7 120.9(4) . . ?
C3 C4 C5 123.8(4) . . ?
C7 C4 C5 115.3(3) . . ?
O2 C5 N1 120.6(4) . . ?
O2 C5 C4 122.2(4) . . ?
N1 C5 C4 117.2(3) . . ?
C3 C6 H6A 109.5 . . ?
C3 C6 H6B 109.5 . . ?
H6A C6 H6B 109.5 . . ?
C3 C6 H6C 109.5 . . ?
H6A C6 H6C 109.5 . . ?
H6B C6 H6C 109.5 . . ?
N2 C7 C4 177.7(4) . . ?
N1 C8 C9 112.0(4) . . ?
N1 C8 H8A 109.2 . . ?
C9 C8 H8A 109.2 . . ?
N1 C8 H8B 109.2 . . ?
C9 C8 H8B 109.2 . . ?
H8A C8 H8B 107.9 . . ?
C8 C9 H9A 109.5 . . ?
C8 C9 H9B 109.5 . . ?
H9A C9 H9B 109.5 . . ?
C8 C9 H9C 109.5 . . ?
H9A C9 H9C 109.5 . . ?
H9B C9 H9C 109.5 . . ?
N4 C10 C11 125.9(4) . . ?
N4 C10 S1 121.1(3) . . ?
C11 C10 S1 113.0(3) . . ?
C10 C11 C14 123.5(4) . . ?
C10 C11 C12 110.5(4) . . ?
C14 C11 C12 126.0(4) . . ?
C13 C12 C11 114.1(3) . . ?
C13 C12 Cl1 124.0(3) . . ?
C11 C12 Cl1 121.9(3) . . ?
C12 C13 C15 128.0(3) . . ?
C12 C13 S1 111.3(3) . . ?
C15 C13 S1 120.7(3) . . ?
N5 C14 C11 178.0(4) . . ?
O3 C15 O4 114.0(4) . . ?
O3 C15 C13 106.4(3) . . ?
O4 C15 C13 113.8(3) . . ?
O3 C15 H15 107.5 . . ?
O4 C15 H15 107.5 . . ?
C13 C15 H15 107.5 . . ?
O3 C16 H16A 109.5 . . ?
O3 C16 H16B 109.5 . . ?
H16A C16 H16B 109.5 . . ?
O3 C16 H16C 109.5 . . ?
H16A C16 H16C 109.5 . . ?
H16B C16 H16C 109.5 . . ?
O4 C17 H17A 109.5 . . ?
O4 C17 H17B 109.5 . . ?
H17A C17 H17B 109.5 . . ?
O4 C17 H17C 109.5 . . ?
H17A C17 H17C 109.5 . . ?
H17B C17 H17C 109.5 . . ?
Cl3 C18 Cl2 113.0(4) . . ?
Cl3 C18 H18A 109.0 . . ?
Cl2 C18 H18A 109.0 . . ?
Cl3 C18 H18B 109.0 . . ?
Cl2 C18 H18B 109.0 . . ?
H18A C18 H18B 107.8 . . ?
C1 N1 C5 122.9(3) . . ?
C1 N1 C8 118.5(3) . . ?
C5 N1 C8 118.6(3) . . ?
N4 N3 C2 119.9(4) . . ?
N3 N4 C10 118.2(4) . . ?
N3 N4 H4 116(4) . . ?
C10 N4 H4 126(4) . . ?
C15 O3 C16 113.3(3) . . ?
C15 O4 C17 115.8(3) . . ?
C10 S1 C13 91.14(19) . . ?

loop_
_geom_bond_atom_site_label_1
_geom_bond_atom_site_label_2
_geom_bond_distance
_geom_bond_site_symmetry_2
_geom_bond_publ_flag
C1 O1 1.240(5) . ?
C1 N1 1.381(5) . ?
C1 C2 1.461(6) . ?
C2 N3 1.326(5) . ?
C2 C3 1.447(6) . ?
C3 C4 1.363(5) . ?
C3 C6 1.486(6) . ?
C4 C7 1.439(6) . ?
C4 C5 1.460(6) . ?
C5 O2 1.219(5) . ?
C5 N1 1.398(5) . ?
C6 H6A 0.9600 . ?
C6 H6B 0.9600 . ?
C6 H6C 0.9600 . ?
C7 N2 1.140(5) . ?
C8 N1 1.470(5) . ?
C8 C9 1.500(7) . ?
C8 H8A 0.9700 . ?
C8 H8B 0.9700 . ?
C9 H9A 0.9600 . ?
C9 H9B 0.9600 . ?
C9 H9C 0.9600 . ?
C10 N4 1.376(5) . ?
C10 C11 1.376(5) . ?
C10 S1 1.714(4) . ?
C11 C14 1.418(6) . ?
C11 C12 1.434(5) . ?
C12 C13 1.349(6) . ?
C12 Cl1 1.715(4) . ?
C13 C15 1.496(6) . ?
C13 S1 1.740(4) . ?
C14 N5 1.150(6) . ?
C15 O3 1.390(5) . ?
C15 O4 1.402(5) . ?
C15 H15 0.9800 . ?
C16 O3 1.427(6) . ?
C16 H16A 0.9600 . ?
C16 H16B 0.9600 . ?
C16 H16C 0.9600 . ?
C17 O4 1.433(5) . ?
C17 H17A 0.9600 . ?
C17 H17B 0.9600 . ?
C17 H17C 0.9600 . ?
C18 Cl3 1.699(8) . ?
C18 Cl2 1.727(8) . ?
C18 H18A 0.9700 . ?
C18 H18B 0.9700 . ?
N3 N4 1.311(5) . ?
N4 H4 0.78(5) . ?
